data_4129712
loop_
_publ_author_name
'Kim, Jiyu'
'Park, Sung-Woo'
'Baik, Mu-Hyun'
'Chang, Sukbok'

_publ_section_title
;
 Complete Switch of Selectivity in the C-H Alkenylation and Hydroarylation
 Catalyzed by Iridium: The Role of Directing Groups.
;
_journal_issue 42
_journal_name_full 'Journal of the American Chemical Society'
_journal_page_first 13448
_journal_page_last 13451
_journal_paper_doi 10.1021/jacs.5b09824
_journal_volume 137
_journal_year 2015
_chemical_formula_moiety 'C14 H12 O4'
_chemical_formula_sum 'C14 H12 O4'
_chemical_formula_weight 244.24
_space_group_IT_number 14
_space_group_name_Hall '-P 2yn'
_space_group_name_H-M_alt 'P 1 21/n 1'
_symmetry_cell_setting monoclinic
_symmetry_space_group_name_H-M 'P 1 21/n 1'
_atom_sites_solution_hydrogens geom
_atom_sites_solution_primary direct
_atom_sites_solution_secondary difmap
_audit_creation_method SHELXL-97
_cell_angle_alpha 90.00
_cell_angle_beta 97.214(2)
_cell_angle_gamma 90.00
_cell_formula_units_Z 4
_cell_length_a 6.7673(10)
_cell_length_b 13.803(2)
_cell_length_c 12.1929(18)
_cell_measurement_reflns_used 18867
_cell_measurement_temperature 120(2)
_cell_measurement_theta_max 29.49
_cell_measurement_theta_min 2.24
_cell_volume 1129.9(3)
_computing_cell_refinement 'Bruker SMART'
_computing_data_collection 'Bruker SMART'
_computing_data_reduction 'Bruker SAINT'
_computing_molecular_graphics 'Bruker SHELXTL'
_computing_publication_material 'Bruker SHELXTL'
_computing_structure_refinement 'SHELXL-97 (Sheldrick, 2008)'
_computing_structure_solution 'SHELXS-97 (Sheldrick, 2008)'
_diffrn_ambient_temperature 120(2)
_diffrn_measured_fraction_theta_full 0.999
_diffrn_measured_fraction_theta_max 0.943
_diffrn_measurement_device_type 'CCD area detector'
_diffrn_measurement_method 'phi and omega scans'
_diffrn_radiation_monochromator graphite
_diffrn_radiation_source 'fine-focus sealed tube'
_diffrn_radiation_type MoK\a
_diffrn_radiation_wavelength 0.71073
_diffrn_reflns_av_R_equivalents 0.0217
_diffrn_reflns_av_sigmaI/netI 0.0137
_diffrn_reflns_limit_h_max 9
_diffrn_reflns_limit_h_min -8
_diffrn_reflns_limit_k_max 18
_diffrn_reflns_limit_k_min -18
_diffrn_reflns_limit_l_max 16
_diffrn_reflns_limit_l_min -16
_diffrn_reflns_number 18867
_diffrn_reflns_theta_full 25.00
_diffrn_reflns_theta_max 29.49
_diffrn_reflns_theta_min 2.24
_exptl_absorpt_coefficient_mu 0.106
_exptl_absorpt_correction_T_max 0.9833
_exptl_absorpt_correction_T_min 0.9690
_exptl_absorpt_correction_type multi-scan
_exptl_absorpt_process_details SADABS
_exptl_crystal_colour white
_exptl_crystal_density_diffrn 1.436
_exptl_crystal_density_meas ?
_exptl_crystal_density_method 'not measured'
_exptl_crystal_description block
_exptl_crystal_F_000 512
_exptl_crystal_size_max 0.30
_exptl_crystal_size_mid 0.21
_exptl_crystal_size_min 0.16
_refine_diff_density_max 0.382
_refine_diff_density_min -0.260
_refine_diff_density_rms 0.048
_refine_ls_extinction_method none
_refine_ls_goodness_of_fit_ref 1.063
_refine_ls_hydrogen_treatment constr
_refine_ls_matrix_type full
_refine_ls_number_parameters 164
_refine_ls_number_reflns 2970
_refine_ls_number_restraints 0
_refine_ls_restrained_S_all 1.063
_refine_ls_R_factor_all 0.0418
_refine_ls_R_factor_gt 0.0380
_refine_ls_shift/su_max 0.001
_refine_ls_shift/su_mean 0.000
_refine_ls_structure_factor_coef Fsqd
_refine_ls_weighting_details 'calc w=1/[\s^2^(Fo^2^)+(0.0733P)^2^+0.2485P] where P=(Fo^2^+2Fc^2^)/3'
_refine_ls_weighting_scheme calc
_refine_ls_wR_factor_gt 0.1140
_refine_ls_wR_factor_ref 0.1187
_reflns_number_gt 2667
_reflns_number_total 2970
_reflns_threshold_expression >2sigma(I)
_cod_data_source_file ja5b09824_si_002.cif
_cod_data_source_block 0283b-1
_cod_depositor_comments
;
The following automatic conversions were performed:

data item '_symmetry_cell_setting' value 'Monoclinic' was changed to
'monoclinic' in accordance with the
/home/saulius/struct/COD-crude-data/automatic-downloads/DataCite-retrospective/ACS/depositions/lib/dictionaries/cif_core.dic
dictionary named 'cif_core.dic' version 2.4.2 last updated on
2011-04-26.

data item '_exptl_crystal_density_meas' value 'not measured' was
changed to '?' -- the value is perceived as not measured.

Automatic conversion script
Id: cif_fix_values 6909 2019-04-08 15:41:33Z antanas 
;
_cod_original_sg_symbol_H-M P2(1)/n
_cod_database_code 4129712

loop_
_symmetry_equiv_pos_as_xyz
'x, y, z'
'-x+1/2, y+1/2, -z+1/2'
'-x, -y, -z'
'x-1/2, -y-1/2, z-1/2'

loop_
_atom_site_label
_atom_site_type_symbol
_atom_site_fract_x
_atom_site_fract_y
_atom_site_fract_z
_atom_site_U_iso_or_equiv
_atom_site_adp_type
_atom_site_occupancy
_atom_site_symmetry_multiplicity
_atom_site_calc_flag
_atom_site_refinement_flags
O1 O 0.87388(14) 0.62825(6) 0.20195(9) 0.0399(3) Uani 1 1 d .
O2 O 1.31436(10) 0.48259(5) 0.07115(6) 0.02140(18) Uani 1 1 d .
O3 O 0.40050(11) 0.52812(5) 0.37064(6) 0.02404(18) Uani 1 1 d .
O4 O 0.31132(10) 0.37573(5) 0.40686(6) 0.01918(17) Uani 1 1 d .
C1 C 1.01201(13) 0.47371(6) 0.16093(7) 0.01529(19) Uani 1 1 d .
C2 C 1.00637(14) 0.58115(7) 0.16630(8) 0.0200(2) Uani 1 1 d .
C3 C 1.17162(15) 0.62945(7) 0.12435(8) 0.0216(2) Uani 1 1 d .
H3 H 1.1801 0.6981 0.1281 0.026 Uiso 1 1 calc R
C4 C 1.31221(14) 0.58010(7) 0.08054(8) 0.0223(2) Uani 1 1 d .
H4 H 1.4170 0.6157 0.0544 0.027 Uiso 1 1 calc R
C5 C 1.16768(13) 0.43068(7) 0.11299(7) 0.01695(19) Uani 1 1 d .
C6 C 1.18921(14) 0.33066(7) 0.10340(8) 0.0215(2) Uani 1 1 d .
H6 H 1.2965 0.3044 0.0697 0.026 Uiso 1 1 calc R
C7 C 1.05288(14) 0.27060(7) 0.14349(8) 0.0215(2) Uani 1 1 d .
H7 H 1.0654 0.2023 0.1376 0.026 Uiso 1 1 calc R
C8 C 0.89644(14) 0.31016(7) 0.19269(7) 0.01875(19) Uani 1 1 d .
H8 H 0.8037 0.2679 0.2205 0.022 Uiso 1 1 calc R
C9 C 0.87177(13) 0.41013(6) 0.20234(7) 0.01530(19) Uani 1 1 d .
C10 C 0.70651(13) 0.44770(6) 0.25740(7) 0.01658(19) Uani 1 1 d .
H10 H 0.6847 0.5157 0.2549 0.020 Uiso 1 1 calc R
C11 C 0.58421(14) 0.39413(7) 0.31072(8) 0.0189(2) Uani 1 1 d .
H11 H 0.5988 0.3257 0.3140 0.023 Uiso 1 1 calc R
C12 C 0.42679(13) 0.44178(7) 0.36431(7) 0.01654(19) Uani 1 1 d .
C13 C 0.15509(13) 0.41562(7) 0.46421(8) 0.0193(2) Uani 1 1 d .
H13A H 0.0714 0.4607 0.4152 0.023 Uiso 1 1 calc R
H13B H 0.2136 0.4517 0.5306 0.023 Uiso 1 1 calc R
C14 C 0.03125(14) 0.33242(7) 0.49702(8) 0.0216(2) Uani 1 1 d .
H14A H -0.0283 0.2982 0.4306 0.032 Uiso 1 1 calc R
H14B H -0.0745 0.3572 0.5374 0.032 Uiso 1 1 calc R
H14C H 0.1160 0.2877 0.5444 0.032 Uiso 1 1 calc R

loop_
_atom_site_aniso_label
_atom_site_aniso_U_11
_atom_site_aniso_U_22
_atom_site_aniso_U_33
_atom_site_aniso_U_23
_atom_site_aniso_U_13
_atom_site_aniso_U_12
O1 0.0438(5) 0.0144(4) 0.0697(6) -0.0030(4) 0.0396(5) 0.0010(3)
O2 0.0203(4) 0.0165(3) 0.0296(4) 0.0019(3) 0.0118(3) 0.0006(2)
O3 0.0248(4) 0.0139(3) 0.0355(4) 0.0006(3) 0.0117(3) -0.0004(2)
O4 0.0179(3) 0.0139(3) 0.0279(4) -0.0005(2) 0.0115(3) -0.0009(2)
C1 0.0173(4) 0.0129(4) 0.0161(4) -0.0004(3) 0.0039(3) 0.0002(3)
C2 0.0234(5) 0.0133(4) 0.0250(4) -0.0006(3) 0.0100(3) -0.0002(3)
C3 0.0256(5) 0.0140(4) 0.0268(5) 0.0007(3) 0.0092(4) -0.0025(3)
C4 0.0221(5) 0.0170(4) 0.0293(5) 0.0029(4) 0.0092(4) -0.0027(3)
C5 0.0175(4) 0.0156(4) 0.0186(4) 0.0010(3) 0.0055(3) -0.0003(3)
C6 0.0232(4) 0.0157(4) 0.0270(5) -0.0011(3) 0.0093(4) 0.0040(3)
C7 0.0272(5) 0.0128(4) 0.0253(5) -0.0011(3) 0.0066(4) 0.0014(3)
C8 0.0225(4) 0.0143(4) 0.0202(4) 0.0001(3) 0.0056(3) -0.0027(3)
C9 0.0170(4) 0.0143(4) 0.0150(4) -0.0006(3) 0.0035(3) -0.0008(3)
C10 0.0171(4) 0.0149(4) 0.0183(4) -0.0007(3) 0.0042(3) -0.0006(3)
C11 0.0171(4) 0.0157(4) 0.0249(5) -0.0001(3) 0.0067(3) 0.0002(3)
C12 0.0149(4) 0.0155(4) 0.0197(4) 0.0005(3) 0.0039(3) -0.0017(3)
C13 0.0167(4) 0.0183(4) 0.0245(4) -0.0031(3) 0.0095(3) -0.0006(3)
C14 0.0190(4) 0.0213(4) 0.0258(5) 0.0034(4) 0.0081(3) -0.0009(3)

loop_
_atom_type_symbol
_atom_type_description
_atom_type_scat_dispersion_real
_atom_type_scat_dispersion_imag
_atom_type_scat_source
C C 0.0033 0.0016 'International Tables Vol C Tables 4.2.6.8 and 6.1.1.4'
H H 0.0000 0.0000 'International Tables Vol C Tables 4.2.6.8 and 6.1.1.4'
O O 0.0106 0.0060 'International Tables Vol C Tables 4.2.6.8 and 6.1.1.4'

loop_
_geom_angle_atom_site_label_1
_geom_angle_atom_site_label_2
_geom_angle_atom_site_label_3
_geom_angle
C4 O2 C5 118.18(7)
C12 O4 C13 115.02(7)
C5 C1 C9 117.04(8)
C5 C1 C2 117.84(8)
C9 C1 C2 125.11(8)
O1 C2 C3 120.69(9)
O1 C2 C1 124.56(8)
C3 C2 C1 114.75(8)
C4 C3 C2 121.78(9)
C4 C3 H3 119.1
C2 C3 H3 119.1
C3 C4 O2 123.92(8)
C3 C4 H4 118.0
O2 C4 H4 118.0
O2 C5 C6 113.41(8)
O2 C5 C1 123.42(8)
C6 C5 C1 123.17(8)
C7 C6 C5 119.02(8)
C7 C6 H6 120.5
C5 C6 H6 120.5
C6 C7 C8 119.82(9)
C6 C7 H7 120.1
C8 C7 H7 120.1
C7 C8 C9 121.95(8)
C7 C8 H8 119.0
C9 C8 H8 119.0
C8 C9 C1 119.00(8)
C8 C9 C10 119.54(8)
C1 C9 C10 121.44(8)
C11 C10 C9 125.44(8)
C11 C10 H10 117.3
C9 C10 H10 117.3
C10 C11 C12 119.66(8)
C10 C11 H11 120.2
C12 C11 H11 120.2
O3 C12 O4 123.08(8)
O3 C12 C11 126.08(8)
O4 C12 C11 110.84(8)
O4 C13 C14 107.63(7)
O4 C13 H13A 110.2
C14 C13 H13A 110.2
O4 C13 H13B 110.2
C14 C13 H13B 110.2
H13A C13 H13B 108.5
C13 C14 H14A 109.5
C13 C14 H14B 109.5
H14A C14 H14B 109.5
C13 C14 H14C 109.5
H14A C14 H14C 109.5
H14B C14 H14C 109.5

loop_
_geom_bond_atom_site_label_1
_geom_bond_atom_site_label_2
_geom_bond_distance
O1 C2 1.2303(12)
O2 C4 1.3511(12)
O2 C5 1.3734(11)
O3 C12 1.2089(12)
O4 C12 1.3464(10)
O4 C13 1.4477(10)
C1 C5 1.3995(12)
C1 C9 1.4305(12)
C1 C2 1.4851(13)
C2 C3 1.4493(13)
C3 C4 1.3350(13)
C3 H3 0.9500
C4 H4 0.9500
C5 C6 1.3948(13)
C6 C7 1.3749(13)
C6 H6 0.9500
C7 C8 1.3922(13)
C7 H7 0.9500
C8 C9 1.3966(12)
C8 H8 0.9500
C9 C10 1.4693(12)
C10 C11 1.3377(13)
C10 H10 0.9500
C11 C12 1.4728(12)
C11 H11 0.9500
C13 C14 1.5052(12)
C13 H13A 0.9900
C13 H13B 0.9900
C14 H14A 0.9800
C14 H14B 0.9800
C14 H14C 0.9800

loop_
_geom_torsion_atom_site_label_1
_geom_torsion_atom_site_label_2
_geom_torsion_atom_site_label_3
_geom_torsion_atom_site_label_4
_geom_torsion
C5 C1 C2 O1 176.85(10)
C9 C1 C2 O1 -4.01(15)
C5 C1 C2 C3 -2.52(12)
C9 C1 C2 C3 176.62(8)
O1 C2 C3 C4 -176.84(10)
C1 C2 C3 C4 2.56(14)
C2 C3 C4 O2 0.02(16)
C5 O2 C4 C3 -2.66(14)
C4 O2 C5 C6 -177.25(8)
C4 O2 C5 C1 2.56(13)
C9 C1 C5 O2 -179.13(7)
C2 C1 C5 O2 0.08(13)
C9 C1 C5 C6 0.66(13)
C2 C1 C5 C6 179.87(8)
O2 C5 C6 C7 179.24(8)
C1 C5 C6 C7 -0.57(14)
C5 C6 C7 C8 0.01(14)
C6 C7 C8 C9 0.43(14)
C7 C8 C9 C1 -0.32(13)
C7 C8 C9 C10 -178.57(8)
C5 C1 C9 C8 -0.21(12)
C2 C1 C9 C8 -179.35(8)
C5 C1 C9 C10 178.01(8)
C2 C1 C9 C10 -1.14(13)
C8 C9 C10 C11 7.18(14)
C1 C9 C10 C11 -171.03(9)
C9 C10 C11 C12 178.74(8)
C13 O4 C12 O3 -1.72(12)
C13 O4 C12 C11 178.34(7)
C10 C11 C12 O3 -4.14(14)
C10 C11 C12 O4 175.80(8)
C12 O4 C13 C14 175.10(7)
